data_1547755
loop_
_publ_author_name
'Kai-Jen Chen'
'Ya-Ching Tsai'
'Yuji Suzaki'
'Kohtaro Osakada'
'Atsushi Miura'
'Masaki Horie'

_publ_section_title
;
 Rapid and reversible photoinduced switching of a rotaxane crystal
;
_journal_name_full 'Nature Communications'
_journal_page_first 13321
_journal_paper_doi 10.1038/ncomms13321
_journal_volume 7
_journal_year 2016
_chemical_formula_sum 'C43 H54 F6 Fe N O8 P'
_chemical_formula_weight 913.69
_space_group_crystal_system triclinic
_space_group_IT_number 2
_space_group_name_Hall '-P 1'
_space_group_name_H-M_alt 'P -1'
_symmetry_space_group_name_Hall '-P 1'
_symmetry_space_group_name_H-M 'P -1'
_atom_sites_solution_hydrogens geom
_cell_angle_alpha 87.3201(13)
_cell_angle_beta 81.1100(12)
_cell_angle_gamma 88.5831(13)
_cell_formula_units_Z 2
_cell_length_a 10.3843(6)
_cell_length_b 11.2809(6)
_cell_length_c 19.3678(11)
_cell_measurement_reflns_used 8011
_cell_measurement_temperature 378(2)
_cell_measurement_theta_max 22.7473
_cell_measurement_theta_min 2.6615
_cell_volume 2238.8(2)
_computing_cell_refinement 'SAINT V8.34A (Bruker AXS Inc., 2013)'
_computing_data_collection 'APEX2 (Bruker AXS, 2010)'
_computing_data_reduction 'SAINT V8.34A (Bruker AXS Inc., 2013)'
_computing_molecular_graphics 'SHELXTL (Sheldrick, 2008)'
_computing_publication_material SHELXTL
_computing_structure_refinement 'SHELXL-2014/6 (Sheldrick, 2014)'
_diffrn_ambient_temperature 378(2)
_diffrn_detector_area_resol_mean 8.3333
_diffrn_measured_fraction_theta_full 0.998
_diffrn_measured_fraction_theta_max 0.994
_diffrn_measurement_device_type 'Bruker APEX-II CCD'
_diffrn_measurement_method '\f and \w scans'
_diffrn_radiation_type MoK\a
_diffrn_radiation_wavelength 0.71073
_diffrn_reflns_av_R_equivalents 0.0307
_diffrn_reflns_av_unetI/netI 0.0321
_diffrn_reflns_Laue_measured_fraction_full 0.998
_diffrn_reflns_Laue_measured_fraction_max 0.994
_diffrn_reflns_limit_h_max 13
_diffrn_reflns_limit_h_min -10
_diffrn_reflns_limit_k_max 14
_diffrn_reflns_limit_k_min -14
_diffrn_reflns_limit_l_max 24
_diffrn_reflns_limit_l_min -24
_diffrn_reflns_number 33731
_diffrn_reflns_point_group_measured_fraction_full 0.998
_diffrn_reflns_point_group_measured_fraction_max 0.994
_diffrn_reflns_theta_full 25.242
_diffrn_reflns_theta_max 26.531
_diffrn_reflns_theta_min 1.807
_exptl_absorpt_coefficient_mu 0.448
_exptl_absorpt_correction_T_max 0.9485
_exptl_absorpt_correction_T_min 0.8482
_exptl_absorpt_correction_type multi-scan
_exptl_absorpt_process_details 'SADABS V2014/4 (Bruker AXS Inc.)'
_exptl_crystal_colour Yellow
_exptl_crystal_density_diffrn 1.355
_exptl_crystal_density_method 'not measured'
_exptl_crystal_description Tabullar
_exptl_crystal_F_000 956
_exptl_crystal_size_max 0.30
_exptl_crystal_size_mid 0.22
_exptl_crystal_size_min 0.10
_refine_diff_density_max 0.495
_refine_diff_density_min -0.392
_refine_diff_density_rms 0.043
_refine_ls_extinction_coef .
_refine_ls_extinction_method none
_refine_ls_goodness_of_fit_ref 1.025
_refine_ls_hydrogen_treatment constr
_refine_ls_matrix_type full
_refine_ls_number_parameters 542
_refine_ls_number_reflns 9234
_refine_ls_number_restraints 0
_refine_ls_restrained_S_all 1.025
_refine_ls_R_factor_all 0.0948
_refine_ls_R_factor_gt 0.0585
_refine_ls_shift/su_max 0.001
_refine_ls_shift/su_mean 0.000
_refine_ls_structure_factor_coef Fsqd
_refine_ls_weighting_details 'w=1/[\s^2^(Fo^2^)+(0.0802P)^2^+1.0928P] where P=(Fo^2^+2Fc^2^)/3'
_refine_ls_weighting_scheme calc
_refine_ls_wR_factor_gt 0.1536
_refine_ls_wR_factor_ref 0.1804
_reflns_Friedel_coverage 0.000
_reflns_Friedel_fraction_full .
_reflns_Friedel_fraction_max .
_reflns_number_gt 5884
_reflns_number_total 9234
_reflns_threshold_expression 'I > 2\s(I)'
_cod_data_source_file rotaxane105C.cif
_cod_data_source_block mo_160522VT2_180_0m
_cod_database_code 1547755
_shelx_space_group_comment
;
The symmetry employed for this shelxl refinement is uniquely defined
by the following loop, which should always be used as a source of
symmetry information in preference to the above space-group names.
They are only intended as comments.
;
_shelxl_version_number 2014/6

loop_
_space_group_symop_operation_xyz
'x, y, z'
'-x, -y, -z'

loop_
_atom_site_label
_atom_site_type_symbol
_atom_site_fract_x
_atom_site_fract_y
_atom_site_fract_z
_atom_site_U_iso_or_equiv
_atom_site_adp_type
_atom_site_occupancy
_atom_site_site_symmetry_order
_atom_site_calc_flag
_atom_site_refinement_flags_posn
_atom_site_refinement_flags_adp
_atom_site_refinement_flags_occupancy
_atom_site_disorder_assembly
_atom_site_disorder_group
Fe1 Fe 0.32116(5) 0.36439(4) 0.93021(2) 0.06960(18) Uani 1 1 d . . . . .
P1 P 0.94741(10) 0.72382(9) 0.74700(6) 0.0858(3) Uani 1 1 d . . . . .
C1 C 0.2120(4) 0.4910(4) 0.6093(2) 0.1002(13) Uani 1 1 d . . . . .
H1A H 0.1297 0.5315 0.6056 0.120 Uiso 1 1 calc R U . . .
H1B H 0.2626 0.4888 0.5629 0.120 Uiso 1 1 calc R U . . .
C2 C 0.2831(4) 0.5548(3) 0.6552(3) 0.0972(13) Uani 1 1 d . . . . .
H2A H 0.2804 0.6393 0.6436 0.117 Uiso 1 1 calc R U . . .
H2B H 0.2430 0.5418 0.7036 0.117 Uiso 1 1 calc R U . . .
C3 C 0.4945(4) 0.5774(3) 0.6823(2) 0.0891(11) Uani 1 1 d . . . . .
H3A H 0.4703 0.5627 0.7323 0.107 Uiso 1 1 calc R U . . .
H3B H 0.4835 0.6616 0.6718 0.107 Uiso 1 1 calc R U . . .
C4 C 0.6315(4) 0.5409(3) 0.6605(2) 0.0940(12) Uani 1 1 d . . . . .
H4A H 0.6571 0.5599 0.6110 0.113 Uiso 1 1 calc R U . . .
H4B H 0.6875 0.5833 0.6862 0.113 Uiso 1 1 calc R U . . .
C5 C 0.7778(4) 0.3792(4) 0.6696(2) 0.0876(10) Uani 1 1 d . . . . .
H5A H 0.8315 0.4305 0.6359 0.105 Uiso 1 1 calc R U . . .
H5B H 0.7870 0.2991 0.6531 0.105 Uiso 1 1 calc R U . . .
C6 C 0.8241(3) 0.3816(3) 0.73826(19) 0.0779(9) Uani 1 1 d . . . . .
H6A H 0.9182 0.3720 0.7323 0.093 Uiso 1 1 calc R U . . .
H6B H 0.8004 0.4567 0.7596 0.093 Uiso 1 1 calc R U . . .
C7 C 0.7943(3) 0.2711(3) 0.84700(18) 0.0727(8) Uani 1 1 d . . . . .
C8 C 0.8594(4) 0.3510(4) 0.8795(2) 0.0909(11) Uani 1 1 d . . . . .
H8 H 0.8854 0.4227 0.8565 0.109 Uiso 1 1 calc R U . . .
C9 C 0.8861(5) 0.3253(5) 0.9456(2) 0.1169(15) Uani 1 1 d . . . . .
H9 H 0.9309 0.3798 0.9671 0.140 Uiso 1 1 calc R U . . .
C10 C 0.8489(6) 0.2230(6) 0.9797(2) 0.1261(18) Uani 1 1 d . . . . .
H10 H 0.8676 0.2071 1.0246 0.151 Uiso 1 1 calc R U . . .
C11 C 0.7823(5) 0.1402(5) 0.9482(2) 0.1087(14) Uani 1 1 d . . . . .
H11 H 0.7564 0.0694 0.9723 0.130 Uiso 1 1 calc R U . . .
C12 C 0.7545(3) 0.1634(4) 0.8811(2) 0.0809(10) Uani 1 1 d . . . . .
C13 C 0.6668(4) -0.0284(4) 0.8710(3) 0.1054(14) Uani 1 1 d . . . . .
H13A H 0.6125 -0.0282 0.9165 0.126 Uiso 1 1 calc R U . . .
H13B H 0.7491 -0.0677 0.8764 0.126 Uiso 1 1 calc R U . . .
C14 C 0.6023(5) -0.0919(4) 0.8224(3) 0.1226(18) Uani 1 1 d . . . . .
H14A H 0.6504 -0.0815 0.7755 0.147 Uiso 1 1 calc R U . . .
H14B H 0.6018 -0.1760 0.8354 0.147 Uiso 1 1 calc R U . . .
C15 C 0.3824(6) -0.1161(4) 0.8233(3) 0.133(2) Uani 1 1 d . . . . .
H15A H 0.3821 -0.1701 0.8638 0.160 Uiso 1 1 calc R U . . .
H15B H 0.4045 -0.1637 0.7826 0.160 Uiso 1 1 calc R U . . .
C16 C 0.2529(5) -0.0782(4) 0.8238(3) 0.1169(16) Uani 1 1 d . . . . .
H16A H 0.2155 -0.1269 0.7923 0.140 Uiso 1 1 calc R U . . .
H16B H 0.2062 -0.0951 0.8704 0.140 Uiso 1 1 calc R U . . .
C17 C 0.0964(4) 0.0724(4) 0.8118(2) 0.1001(12) Uani 1 1 d . . . . .
H17A H 0.0864 0.1501 0.8316 0.120 Uiso 1 1 calc R U . . .
H17B H 0.0431 0.0176 0.8434 0.120 Uiso 1 1 calc R U . . .
C18 C 0.0502(4) 0.0784(3) 0.7439(2) 0.0941(12) Uani 1 1 d . . . . .
H18A H 0.0737 0.0057 0.7199 0.113 Uiso 1 1 calc R U . . .
H18B H -0.0440 0.0876 0.7507 0.113 Uiso 1 1 calc R U . . .
C19 C 0.0730(4) 0.1986(4) 0.6382(2) 0.0849(10) Uani 1 1 d . . . . .
C20 C -0.0008(5) 0.1224(5) 0.6072(3) 0.1164(16) Uani 1 1 d . . . . .
H20 H -0.0299 0.0520 0.6307 0.140 Uiso 1 1 calc R U . . .
C21 C -0.0309(6) 0.1498(7) 0.5425(4) 0.146(2) Uani 1 1 d . . . . .
H21 H -0.0809 0.0979 0.5223 0.176 Uiso 1 1 calc R U . . .
C22 C 0.0102(6) 0.2505(7) 0.5071(3) 0.141(2) Uani 1 1 d . . . . .
H22 H -0.0107 0.2671 0.4627 0.169 Uiso 1 1 calc R U . . .
C23 C 0.0841(5) 0.3306(5) 0.5366(2) 0.1155(15) Uani 1 1 d . . . . .
H23 H 0.1114 0.4010 0.5124 0.139 Uiso 1 1 calc R U . . .
C24 C 0.1164(4) 0.3031(4) 0.6029(2) 0.0860(11) Uani 1 1 d . . . . .
C25 C 0.3713(3) 0.3632(3) 0.82524(13) 0.0592(7) Uani 1 1 d . . . . .
C26 C 0.2371(4) 0.3938(3) 0.84275(16) 0.0720(8) Uani 1 1 d . . . . .
H26 H 0.1676 0.3528 0.8309 0.086 Uiso 1 1 calc R U . . .
C27 C 0.2280(5) 0.4976(3) 0.88140(18) 0.0894(11) Uani 1 1 d . . . . .
H27 H 0.1512 0.5368 0.8994 0.107 Uiso 1 1 calc R U . . .
C28 C 0.3524(5) 0.5309(3) 0.88796(19) 0.0939(12) Uani 1 1 d . . . . .
H28 H 0.3731 0.5964 0.9113 0.113 Uiso 1 1 calc R U . . .
C29 C 0.4432(4) 0.4494(3) 0.85356(16) 0.0752(9) Uani 1 1 d . . . . .
H29 H 0.5334 0.4519 0.8501 0.090 Uiso 1 1 calc R U . . .
C30 C 0.2363(6) 0.2217(5) 0.9850(2) 0.1108(15) Uani 1 1 d . . . . .
H30 H 0.1699 0.1774 0.9724 0.133 Uiso 1 1 calc R U . . .
C31 C 0.2199(5) 0.3211(5) 1.0263(2) 0.1140(16) Uani 1 1 d . . . . .
H31 H 0.1407 0.3546 1.0460 0.137 Uiso 1 1 calc R U . . .
C32 C 0.3427(6) 0.3609(5) 1.03272(19) 0.1137(16) Uani 1 1 d . . . . .
H32 H 0.3604 0.4259 1.0573 0.136 Uiso 1 1 calc R U . . .
C33 C 0.4359(5) 0.2854(5) 0.9955(2) 0.1122(15) Uani 1 1 d . . . . .
H33 H 0.5259 0.2914 0.9915 0.135 Uiso 1 1 calc R U . . .
C34 C 0.3699(6) 0.2009(4) 0.9660(2) 0.1063(15) Uani 1 1 d . . . . .
H34 H 0.4080 0.1405 0.9382 0.128 Uiso 1 1 calc R U . . .
C35 C 0.4270(3) 0.2574(3) 0.78829(13) 0.0616(7) Uani 1 1 d . . . . .
H35A H 0.3855 0.1870 0.8114 0.074 Uiso 1 1 calc R U . . .
H35B H 0.5193 0.2509 0.7912 0.074 Uiso 1 1 calc R U . . .
C36 C 0.4797(4) 0.1619(3) 0.67528(15) 0.0716(8) Uani 1 1 d . . . . .
H36A H 0.4604 0.0885 0.7027 0.086 Uiso 1 1 calc R U . . .
H36B H 0.5729 0.1741 0.6703 0.086 Uiso 1 1 calc R U . . .
C37 C 0.4418(3) 0.1508(3) 0.60434(15) 0.0679(8) Uani 1 1 d . . . . .
C38 C 0.4819(5) 0.2313(3) 0.55056(18) 0.0939(12) Uani 1 1 d . . . . .
H38 H 0.5350 0.2933 0.5579 0.113 Uiso 1 1 calc R U . . .
C39 C 0.4452(5) 0.2219(4) 0.4861(2) 0.1075(14) Uani 1 1 d . . . . .
H39 H 0.4718 0.2788 0.4509 0.129 Uiso 1 1 calc R U . . .
C40 C 0.3707(4) 0.1310(4) 0.47274(19) 0.0921(12) Uani 1 1 d . . . . .
C41 C 0.3303(4) 0.0505(4) 0.5263(2) 0.0937(11) Uani 1 1 d . . . . .
H41 H 0.2784 -0.0120 0.5184 0.112 Uiso 1 1 calc R U . . .
C42 C 0.3652(4) 0.0604(3) 0.59220(18) 0.0811(10) Uani 1 1 d . . . . .
H42 H 0.3363 0.0051 0.6280 0.097 Uiso 1 1 calc R U . . .
C43 C 0.3286(6) 0.1176(5) 0.4015(2) 0.1337(19) Uani 1 1 d . . . . .
H43A H 0.2655 0.1785 0.3939 0.201 Uiso 1 1 calc R U . . .
H43B H 0.2908 0.0411 0.4002 0.201 Uiso 1 1 calc R U . . .
H43C H 0.4032 0.1248 0.3656 0.201 Uiso 1 1 calc R U . . .
F1 F 0.9405(4) 0.6460(3) 0.68347(18) 0.1753(16) Uani 1 1 d . . . . .
F2 F 0.8846(4) 0.8325(3) 0.7121(2) 0.1922(16) Uani 1 1 d . . . . .
F3 F 1.0843(3) 0.7674(3) 0.7133(2) 0.1631(14) Uani 1 1 d . . . . .
F4 F 0.9482(4) 0.8055(3) 0.8090(2) 0.1811(17) Uani 1 1 d . . . . .
F5 F 1.0071(4) 0.6146(3) 0.7805(3) 0.2017(18) Uani 1 1 d . . . . .
F6 F 0.8101(3) 0.6795(3) 0.78132(18) 0.1473(12) Uani 1 1 d . . . . .
N1 N 0.4092(3) 0.2625(2) 0.71301(11) 0.0618(6) Uani 1 1 d . . . . .
H1C H 0.3247 0.2594 0.7101 0.074 Uiso 1 1 calc R U . . .
H1D H 0.4391 0.3309 0.6928 0.074 Uiso 1 1 calc R U . . .
O1 O 0.1889(2) 0.3737(2) 0.63730(13) 0.0839(7) Uani 1 1 d . . . . .
O2 O 0.4146(2) 0.5126(2) 0.64642(14) 0.0839(7) Uani 1 1 d . . . . .
O3 O 0.6455(2) 0.4170(2) 0.67396(14) 0.0869(7) Uani 1 1 d . . . . .
O4 O 0.7638(2) 0.2863(2) 0.78124(13) 0.0803(6) Uani 1 1 d . . . . .
O5 O 0.6892(3) 0.0898(2) 0.84452(15) 0.0966(8) Uani 1 1 d . . . . .
O6 O 0.4745(4) -0.0502(3) 0.8232(3) 0.185(2) Uani 1 1 d . . . . .
O7 O 0.2284(3) 0.0352(3) 0.80638(19) 0.1171(10) Uani 1 1 d . . . . .
O8 O 0.1092(2) 0.1785(2) 0.70246(14) 0.0822(6) Uani 1 1 d . . . . .

loop_
_atom_site_aniso_label
_atom_site_aniso_U_11
_atom_site_aniso_U_22
_atom_site_aniso_U_33
_atom_site_aniso_U_23
_atom_site_aniso_U_13
_atom_site_aniso_U_12
Fe1 0.0847(4) 0.0773(3) 0.0480(2) -0.00831(19) -0.0140(2) 0.0085(2)
P1 0.0807(7) 0.0698(6) 0.1072(7) -0.0154(5) -0.0110(6) -0.0035(5)
C1 0.074(3) 0.097(3) 0.128(3) 0.023(3) -0.021(2) 0.013(2)
C2 0.081(3) 0.067(2) 0.136(4) 0.007(2) 0.000(2) 0.0139(19)
C3 0.114(3) 0.068(2) 0.086(2) 0.0096(18) -0.020(2) -0.004(2)
C4 0.089(3) 0.077(2) 0.121(3) 0.032(2) -0.037(2) -0.019(2)
C5 0.073(2) 0.097(3) 0.089(2) 0.018(2) -0.0093(19) -0.003(2)
C6 0.062(2) 0.077(2) 0.093(2) 0.0173(18) -0.0115(17) -0.0050(16)
C7 0.061(2) 0.075(2) 0.079(2) 0.0056(17) -0.0073(16) 0.0095(16)
C8 0.089(3) 0.093(3) 0.090(3) -0.003(2) -0.013(2) -0.003(2)
C9 0.122(4) 0.141(4) 0.089(3) -0.011(3) -0.017(3) -0.013(3)
C10 0.127(4) 0.179(6) 0.072(3) 0.007(3) -0.021(3) -0.001(4)
C11 0.099(3) 0.133(4) 0.088(3) 0.035(3) -0.004(2) 0.000(3)
C12 0.062(2) 0.091(3) 0.087(2) 0.016(2) -0.0100(18) 0.0091(18)
C13 0.081(3) 0.083(3) 0.144(4) 0.041(3) -0.010(3) 0.010(2)
C14 0.093(3) 0.066(2) 0.210(6) 0.022(3) -0.036(3) 0.006(2)
C15 0.123(4) 0.067(3) 0.215(6) 0.026(3) -0.049(4) -0.012(3)
C16 0.100(3) 0.089(3) 0.167(5) 0.032(3) -0.047(3) -0.030(3)
C17 0.079(3) 0.095(3) 0.122(3) 0.009(2) -0.002(2) -0.009(2)
C18 0.070(2) 0.075(2) 0.136(4) -0.007(2) -0.008(2) -0.0098(19)
C19 0.068(2) 0.089(3) 0.101(3) -0.021(2) -0.020(2) 0.0106(19)
C20 0.100(3) 0.117(4) 0.145(4) -0.043(3) -0.048(3) 0.006(3)
C21 0.125(5) 0.157(6) 0.176(7) -0.066(5) -0.067(5) 0.011(4)
C22 0.116(4) 0.207(7) 0.113(4) -0.054(5) -0.054(4) 0.035(5)
C23 0.095(3) 0.161(5) 0.092(3) -0.005(3) -0.020(2) 0.020(3)
C24 0.062(2) 0.108(3) 0.090(2) -0.018(2) -0.0178(19) 0.015(2)
C25 0.076(2) 0.0578(16) 0.0451(13) -0.0012(11) -0.0121(13) -0.0021(14)
C26 0.080(2) 0.080(2) 0.0591(17) -0.0062(15) -0.0209(16) 0.0035(17)
C27 0.117(3) 0.084(2) 0.068(2) -0.0129(18) -0.019(2) 0.032(2)
C28 0.147(4) 0.066(2) 0.076(2) -0.0185(17) -0.036(2) -0.003(2)
C29 0.092(3) 0.071(2) 0.0662(18) -0.0066(15) -0.0199(17) -0.0183(18)
C30 0.143(5) 0.113(3) 0.076(3) 0.027(2) -0.023(3) -0.015(3)
C31 0.114(4) 0.161(5) 0.059(2) 0.008(3) 0.004(2) 0.025(3)
C32 0.151(5) 0.145(4) 0.052(2) -0.015(2) -0.037(2) 0.019(4)
C33 0.114(4) 0.155(4) 0.069(2) 0.005(3) -0.030(2) 0.031(3)
C34 0.151(5) 0.099(3) 0.064(2) 0.015(2) -0.012(3) 0.032(3)
C35 0.078(2) 0.0619(17) 0.0464(14) -0.0018(12) -0.0132(13) 0.0003(14)
C36 0.092(2) 0.0645(18) 0.0588(16) -0.0109(14) -0.0119(16) 0.0149(17)
C37 0.086(2) 0.0630(18) 0.0551(16) -0.0125(13) -0.0113(15) 0.0142(16)
C38 0.143(4) 0.076(2) 0.0632(19) -0.0036(17) -0.018(2) -0.010(2)
C39 0.163(4) 0.095(3) 0.066(2) 0.001(2) -0.024(2) -0.002(3)
C40 0.112(3) 0.104(3) 0.063(2) -0.017(2) -0.024(2) 0.036(3)
C41 0.088(3) 0.099(3) 0.099(3) -0.031(2) -0.024(2) 0.002(2)
C42 0.089(3) 0.083(2) 0.070(2) -0.0094(17) -0.0080(18) 0.002(2)
C43 0.164(5) 0.165(5) 0.085(3) -0.036(3) -0.057(3) 0.032(4)
F1 0.192(3) 0.184(3) 0.146(3) -0.072(2) 0.020(2) -0.074(3)
F2 0.183(4) 0.151(3) 0.240(4) 0.050(3) -0.048(3) 0.027(3)
F3 0.109(2) 0.126(2) 0.239(4) -0.057(2) 0.044(2) -0.0348(17)
F4 0.167(3) 0.191(3) 0.183(3) -0.100(3) 0.018(2) -0.066(3)
F5 0.172(3) 0.155(3) 0.277(5) 0.073(3) -0.059(3) 0.025(3)
F6 0.110(2) 0.123(2) 0.198(3) -0.050(2) 0.029(2) -0.0367(17)
N1 0.0803(17) 0.0570(13) 0.0488(12) -0.0054(10) -0.0125(11) 0.0049(12)
O1 0.0769(16) 0.0831(16) 0.0924(16) 0.0079(13) -0.0189(13) -0.0001(12)
O2 0.0714(15) 0.0748(15) 0.1051(18) -0.0095(13) -0.0126(13) 0.0092(12)
O3 0.0749(16) 0.0762(15) 0.1102(18) 0.0267(13) -0.0237(13) -0.0093(12)
O4 0.0791(16) 0.0704(14) 0.0931(16) 0.0184(12) -0.0233(12) -0.0095(11)
O5 0.0948(19) 0.0796(16) 0.116(2) 0.0364(15) -0.0295(16) -0.0103(14)
O6 0.091(2) 0.0689(19) 0.403(7) 0.039(3) -0.078(3) -0.0062(18)
O7 0.085(2) 0.0849(19) 0.176(3) 0.0405(19) -0.0156(19) -0.0123(15)
O8 0.0758(16) 0.0695(14) 0.1036(18) -0.0082(12) -0.0186(13) -0.0064(12)

loop_
_atom_type_symbol
_atom_type_description
_atom_type_scat_dispersion_real
_atom_type_scat_dispersion_imag
_atom_type_scat_source
C C 0.0033 0.0016 'International Tables Vol C Tables 4.2.6.8 and 6.1.1.4'
H H 0.0000 0.0000 'International Tables Vol C Tables 4.2.6.8 and 6.1.1.4'
N N 0.0061 0.0033 'International Tables Vol C Tables 4.2.6.8 and 6.1.1.4'
O O 0.0106 0.0060 'International Tables Vol C Tables 4.2.6.8 and 6.1.1.4'
F F 0.0171 0.0103 'International Tables Vol C Tables 4.2.6.8 and 6.1.1.4'
P P 0.1023 0.0942 'International Tables Vol C Tables 4.2.6.8 and 6.1.1.4'
Fe Fe 0.3463 0.8444 'International Tables Vol C Tables 4.2.6.8 and 6.1.1.4'

loop_
_geom_angle_atom_site_label_1
_geom_angle_atom_site_label_2
_geom_angle_atom_site_label_3
_geom_angle
_geom_angle_site_symmetry_1
_geom_angle_site_symmetry_3
C29 Fe1 C34 119.77(19) . .
C29 Fe1 C25 41.18(12) . .
C34 Fe1 C25 105.24(15) . .
C29 Fe1 C28 40.89(16) . .
C34 Fe1 C28 156.6(2) . .
C25 Fe1 C28 68.73(13) . .
C29 Fe1 C30 155.9(2) . .
C34 Fe1 C30 40.35(19) . .
C25 Fe1 C30 120.82(17) . .
C28 Fe1 C30 162.1(2) . .
C29 Fe1 C33 106.00(19) . .
C34 Fe1 C33 39.9(2) . .
C25 Fe1 C33 121.44(17) . .
C28 Fe1 C33 122.6(2) . .
C30 Fe1 C33 67.4(2) . .
C29 Fe1 C32 123.6(2) . .
C34 Fe1 C32 67.7(2) . .
C25 Fe1 C32 159.0(2) . .
C28 Fe1 C32 109.44(19) . .
C30 Fe1 C32 67.4(2) . .
C33 Fe1 C32 40.57(19) . .
C29 Fe1 C26 68.77(14) . .
C34 Fe1 C26 123.27(18) . .
C25 Fe1 C26 41.05(13) . .
C28 Fe1 C26 67.88(15) . .
C30 Fe1 C26 108.40(18) . .
C33 Fe1 C26 158.58(18) . .
C32 Fe1 C26 159.32(19) . .
C29 Fe1 C31 160.8(2) . .
C34 Fe1 C31 67.76(19) . .
C25 Fe1 C31 157.8(2) . .
C28 Fe1 C31 126.0(2) . .
C30 Fe1 C31 40.3(2) . .
C33 Fe1 C31 67.6(2) . .
C32 Fe1 C31 39.90(19) . .
C26 Fe1 C31 123.8(2) . .
C29 Fe1 C27 68.14(17) . .
C34 Fe1 C27 161.1(2) . .
C25 Fe1 C27 68.62(13) . .
C28 Fe1 C27 39.67(17) . .
C30 Fe1 C27 126.2(2) . .
C33 Fe1 C27 158.6(2) . .
C32 Fe1 C27 124.26(18) . .
C26 Fe1 C27 40.58(14) . .
C31 Fe1 C27 110.81(18) . .
F5 P1 F4 96.3(3) . .
F5 P1 F2 178.5(3) . .
F4 P1 F2 84.9(3) . .
F5 P1 F3 91.2(2) . .
F4 P1 F3 90.61(18) . .
F2 P1 F3 89.6(2) . .
F5 P1 F1 86.5(3) . .
F4 P1 F1 176.9(3) . .
F2 P1 F1 92.3(3) . .
F3 P1 F1 90.60(19) . .
F5 P1 F6 88.4(2) . .
F4 P1 F6 89.28(17) . .
F2 P1 F6 90.7(2) . .
F3 P1 F6 179.6(2) . .
F1 P1 F6 89.53(17) . .
O1 C1 C2 109.2(3) . .
O1 C1 H1A 109.8 . .
C2 C1 H1A 109.8 . .
O1 C1 H1B 109.8 . .
C2 C1 H1B 109.8 . .
H1A C1 H1B 108.3 . .
O2 C2 C1 108.8(3) . .
O2 C2 H2A 109.9 . .
C1 C2 H2A 109.9 . .
O2 C2 H2B 109.9 . .
C1 C2 H2B 109.9 . .
H2A C2 H2B 108.3 . .
O2 C3 C4 109.1(3) . .
O2 C3 H3A 109.9 . .
C4 C3 H3A 109.9 . .
O2 C3 H3B 109.9 . .
C4 C3 H3B 109.9 . .
H3A C3 H3B 108.3 . .
O3 C4 C3 109.3(3) . .
O3 C4 H4A 109.8 . .
C3 C4 H4A 109.8 . .
O3 C4 H4B 109.8 . .
C3 C4 H4B 109.8 . .
H4A C4 H4B 108.3 . .
O3 C5 C6 111.8(3) . .
O3 C5 H5A 109.2 . .
C6 C5 H5A 109.2 . .
O3 C5 H5B 109.2 . .
C6 C5 H5B 109.2 . .
H5A C5 H5B 107.9 . .
O4 C6 C5 107.4(3) . .
O4 C6 H6A 110.2 . .
C5 C6 H6A 110.2 . .
O4 C6 H6B 110.2 . .
C5 C6 H6B 110.2 . .
H6A C6 H6B 108.5 . .
O4 C7 C8 125.3(3) . .
O4 C7 C12 114.4(3) . .
C8 C7 C12 120.3(3) . .
C9 C8 C7 120.1(4) . .
C9 C8 H8 120.0 . .
C7 C8 H8 120.0 . .
C10 C9 C8 120.9(5) . .
C10 C9 H9 119.5 . .
C8 C9 H9 119.5 . .
C9 C10 C11 120.4(4) . .
C9 C10 H10 119.8 . .
C11 C10 H10 119.8 . .
C12 C11 C10 120.0(4) . .
C12 C11 H11 120.0 . .
C10 C11 H11 120.0 . .
O5 C12 C11 125.8(4) . .
O5 C12 C7 116.0(3) . .
C11 C12 C7 118.2(4) . .
O5 C13 C14 109.1(4) . .
O5 C13 H13A 109.9 . .
C14 C13 H13A 109.9 . .
O5 C13 H13B 109.9 . .
C14 C13 H13B 109.9 . .
H13A C13 H13B 108.3 . .
O6 C14 C13 110.9(5) . .
O6 C14 H14A 109.5 . .
C13 C14 H14A 109.5 . .
O6 C14 H14B 109.5 . .
C13 C14 H14B 109.5 . .
H14A C14 H14B 108.1 . .
O6 C15 C16 124.8(4) . .
O6 C15 H15A 106.1 . .
C16 C15 H15A 106.1 . .
O6 C15 H15B 106.1 . .
C16 C15 H15B 106.1 . .
H15A C15 H15B 106.3 . .
O7 C16 C15 118.9(4) . .
O7 C16 H16A 107.6 . .
C15 C16 H16A 107.6 . .
O7 C16 H16B 107.6 . .
C15 C16 H16B 107.6 . .
H16A C16 H16B 107.0 . .
O7 C17 C18 112.3(4) . .
O7 C17 H17A 109.1 . .
C18 C17 H17A 109.1 . .
O7 C17 H17B 109.1 . .
C18 C17 H17B 109.1 . .
H17A C17 H17B 107.9 . .
O8 C18 C17 109.0(3) . .
O8 C18 H18A 109.9 . .
C17 C18 H18A 109.9 . .
O8 C18 H18B 109.9 . .
C17 C18 H18B 109.9 . .
H18A C18 H18B 108.3 . .
O8 C19 C20 124.6(4) . .
O8 C19 C24 115.7(3) . .
C20 C19 C24 119.7(4) . .
C21 C20 C19 120.3(6) . .
C21 C20 H20 119.9 . .
C19 C20 H20 119.9 . .
C22 C21 C20 121.2(6) . .
C22 C21 H21 119.4 . .
C20 C21 H21 119.4 . .
C21 C22 C23 120.6(6) . .
C21 C22 H22 119.7 . .
C23 C22 H22 119.7 . .
C22 C23 C24 118.8(5) . .
C22 C23 H23 120.6 . .
C24 C23 H23 120.6 . .
O1 C24 C19 116.0(3) . .
O1 C24 C23 124.5(4) . .
C19 C24 C23 119.5(4) . .
C29 C25 C26 107.3(3) . .
C29 C25 C35 125.7(3) . .
C26 C25 C35 126.9(3) . .
C29 C25 Fe1 69.36(17) . .
C26 C25 Fe1 69.97(16) . .
C35 C25 Fe1 123.10(19) . .
C27 C26 C25 107.8(3) . .
C27 C26 Fe1 70.00(19) . .
C25 C26 Fe1 68.99(17) . .
C27 C26 H26 126.1 . .
C25 C26 H26 126.1 . .
Fe1 C26 H26 126.5 . .
C28 C27 C26 108.5(3) . .
C28 C27 Fe1 69.6(2) . .
C26 C27 Fe1 69.42(19) . .
C28 C27 H27 125.7 . .
C26 C27 H27 125.7 . .
Fe1 C27 H27 126.8 . .
C27 C28 C29 109.0(3) . .
C27 C28 Fe1 70.7(2) . .
C29 C28 Fe1 69.2(2) . .
C27 C28 H28 125.5 . .
C29 C28 H28 125.5 . .
Fe1 C28 H28 126.1 . .
C28 C29 C25 107.5(3) . .
C28 C29 Fe1 69.9(2) . .
C25 C29 Fe1 69.46(17) . .
C28 C29 H29 126.3 . .
C25 C29 H29 126.3 . .
Fe1 C29 H29 126.0 . .
C34 C30 C31 107.9(5) . .
C34 C30 Fe1 69.5(3) . .
C31 C30 Fe1 70.2(3) . .
C34 C30 H30 126.0 . .
C31 C30 H30 126.0 . .
Fe1 C30 H30 125.9 . .
C32 C31 C30 107.8(5) . .
C32 C31 Fe1 69.8(2) . .
C30 C31 Fe1 69.5(2) . .
C32 C31 H31 126.1 . .
C30 C31 H31 126.1 . .
Fe1 C31 H31 126.1 . .
C31 C32 C33 108.0(5) . .
C31 C32 Fe1 70.3(2) . .
C33 C32 Fe1 69.7(2) . .
C31 C32 H32 126.0 . .
C33 C32 H32 126.0 . .
Fe1 C32 H32 125.6 . .
C34 C33 C32 107.9(5) . .
C34 C33 Fe1 69.7(2) . .
C32 C33 Fe1 69.7(2) . .
C34 C33 H33 126.1 . .
C32 C33 H33 126.1 . .
Fe1 C33 H33 126.1 . .
C33 C34 C30 108.3(4) . .
C33 C34 Fe1 70.4(3) . .
C30 C34 Fe1 70.1(3) . .
C33 C34 H34 125.8 . .
C30 C34 H34 125.8 . .
Fe1 C34 H34 125.2 . .
C25 C35 N1 112.4(2) . .
C25 C35 H35A 109.1 . .
N1 C35 H35A 109.1 . .
C25 C35 H35B 109.1 . .
N1 C35 H35B 109.1 . .
H35A C35 H35B 107.9 . .
N1 C36 C37 111.8(3) . .
N1 C36 H36A 109.2 . .
C37 C36 H36A 109.2 . .
N1 C36 H36B 109.2 . .
C37 C36 H36B 109.2 . .
H36A C36 H36B 107.9 . .
C42 C37 C38 118.5(3) . .
C42 C37 C36 120.2(3) . .
C38 C37 C36 121.3(3) . .
C39 C38 C37 121.0(4) . .
C39 C38 H38 119.5 . .
C37 C38 H38 119.5 . .
C40 C39 C38 121.3(4) . .
C40 C39 H39 119.4 . .
C38 C39 H39 119.4 . .
C39 C40 C41 117.9(4) . .
C39 C40 C43 122.6(4) . .
C41 C40 C43 119.5(5) . .
C40 C41 C42 121.3(4) . .
C40 C41 H41 119.4 . .
C42 C41 H41 119.4 . .
C37 C42 C41 120.0(4) . .
C37 C42 H42 120.0 . .
C41 C42 H42 120.0 . .
C40 C43 H43A 109.5 . .
C40 C43 H43B 109.5 . .
H43A C43 H43B 109.5 . .
C40 C43 H43C 109.5 . .
H43A C43 H43C 109.5 . .
H43B C43 H43C 109.5 . .
C36 N1 C35 111.1(2) . .
C36 N1 H1C 109.4 . .
C35 N1 H1C 109.4 . .
C36 N1 H1D 109.4 . .
C35 N1 H1D 109.4 . .
H1C N1 H1D 108.0 . .
C24 O1 C1 117.1(3) . .
C3 O2 C2 113.2(3) . .
C4 O3 C5 112.8(3) . .
C7 O4 C6 117.2(3) . .
C12 O5 C13 118.4(3) . .
C15 O6 C14 122.9(4) . .
C16 O7 C17 117.5(3) . .
C19 O8 C18 116.3(3) . .

loop_
_geom_bond_atom_site_label_1
_geom_bond_atom_site_label_2
_geom_bond_distance
_geom_bond_site_symmetry_2
Fe1 C29 2.019(3) .
Fe1 C34 2.020(4) .
Fe1 C25 2.020(3) .
Fe1 C28 2.027(4) .
Fe1 C30 2.028(4) .
Fe1 C33 2.030(4) .
Fe1 C32 2.031(3) .
Fe1 C26 2.033(3) .
Fe1 C31 2.036(4) .
Fe1 C27 2.040(4) .
P1 F5 1.528(3) .
P1 F4 1.549(3) .
P1 F2 1.551(4) .
P1 F3 1.551(3) .
P1 F1 1.556(3) .
P1 F6 1.561(3) .
C1 O1 1.417(4) .
C1 C2 1.464(6) .
C1 H1A 0.9700 .
C1 H1B 0.9700 .
C2 O2 1.422(4) .
C2 H2A 0.9700 .
C2 H2B 0.9700 .
C3 O2 1.399(4) .
C3 C4 1.475(6) .
C3 H3A 0.9700 .
C3 H3B 0.9700 .
C4 O3 1.417(4) .
C4 H4A 0.9700 .
C4 H4B 0.9700 .
C5 O3 1.419(4) .
C5 C6 1.484(5) .
C5 H5A 0.9700 .
C5 H5B 0.9700 .
C6 O4 1.425(4) .
C6 H6A 0.9700 .
C6 H6B 0.9700 .
C7 O4 1.361(4) .
C7 C8 1.371(5) .
C7 C12 1.396(5) .
C8 C9 1.367(6) .
C8 H8 0.9300 .
C9 C10 1.338(7) .
C9 H9 0.9300 .
C10 C11 1.391(7) .
C10 H10 0.9300 .
C11 C12 1.386(6) .
C11 H11 0.9300 .
C12 O5 1.373(5) .
C13 O5 1.417(4) .
C13 C14 1.458(7) .
C13 H13A 0.9700 .
C13 H13B 0.9700 .
C14 O6 1.396(5) .
C14 H14A 0.9700 .
C14 H14B 0.9700 .
C15 O6 1.225(5) .
C15 C16 1.400(7) .
C15 H15A 0.9700 .
C15 H15B 0.9700 .
C16 O7 1.336(5) .
C16 H16A 0.9700 .
C16 H16B 0.9700 .
C17 O7 1.413(5) .
C17 C18 1.466(6) .
C17 H17A 0.9700 .
C17 H17B 0.9700 .
C18 O8 1.446(4) .
C18 H18A 0.9700 .
C18 H18B 0.9700 .
C19 O8 1.362(4) .
C19 C20 1.382(6) .
C19 C24 1.384(5) .
C20 C21 1.359(8) .
C20 H20 0.9300 .
C21 C22 1.342(9) .
C21 H21 0.9300 .
C22 C23 1.396(8) .
C22 H22 0.9300 .
C23 C24 1.397(6) .
C23 H23 0.9300 .
C24 O1 1.371(4) .
C25 C29 1.420(4) .
C25 C26 1.421(5) .
C25 C35 1.479(4) .
C26 C27 1.412(5) .
C26 H26 0.9300 .
C27 C28 1.380(6) .
C27 H27 0.9300 .
C28 C29 1.413(5) .
C28 H28 0.9300 .
C29 H29 0.9300 .
C30 C34 1.396(7) .
C30 C31 1.400(7) .
C30 H30 0.9300 .
C31 C32 1.388(7) .
C31 H31 0.9300 .
C32 C33 1.408(7) .
C32 H32 0.9300 .
C33 C34 1.382(7) .
C33 H33 0.9300 .
C34 H34 0.9300 .
C35 N1 1.496(3) .
C35 H35A 0.9700 .
C35 H35B 0.9700 .
C36 N1 1.493(4) .
C36 C37 1.498(4) .
C36 H36A 0.9700 .
C36 H36B 0.9700 .
C37 C42 1.360(5) .
C37 C38 1.371(5) .
C38 C39 1.369(5) .
C38 H38 0.9300 .
C39 C40 1.358(6) .
C39 H39 0.9300 .
C40 C41 1.368(6) .
C40 C43 1.525(5) .
C41 C42 1.390(5) .
C41 H41 0.9300 .
C42 H42 0.9300 .
C43 H43A 0.9600 .
C43 H43B 0.9600 .
C43 H43C 0.9600 .
N1 H1C 0.8900 .
N1 H1D 0.8900 .
